data_1503540
loop_
_publ_author_name
'Asai, Teigo'
'Chung, Yu-Ming'
'Sakurai, Hiroaki'
'Ozeki, Tomoji'
'Chang, Fang-Rong'
'Yamashita, Kouwa'
'Oshima, Yoshiteru'

_publ_section_title
;
 Tenuipyrone, a novel skeletal polyketide from the entomopathogenic
 fungus, Isaria tenuipes, cultivated in the presence of epigenetic
 modifiers.
;
_journal_issue 2
_journal_name_full 'Organic letters'
_journal_page_first 513
_journal_page_last 515
_journal_paper_doi 10.1021/ol203097b
_journal_volume 14
_journal_year 2012
_chemical_absolute_configuration ad
_chemical_formula_sum 'C16 H18 O6'
_chemical_formula_weight 306.30
_chemical_name_common tenuipyrone
_chemical_name_systematic
;
 ?
;
_space_group_IT_number 5
_symmetry_cell_setting monoclinic
_symmetry_space_group_name_Hall 'C 2y'
_symmetry_space_group_name_H-M 'C 1 2 1'
_atom_sites_solution_hydrogens difmap
_atom_sites_solution_primary direct
_atom_sites_solution_secondary difmap
_audit_creation_method SHELXL-97
_cell_angle_alpha 90.00
_cell_angle_beta 91.2580(10)
_cell_angle_gamma 90.00
_cell_formula_units_Z 4
_cell_length_a 16.6297(4)
_cell_length_b 8.0075(2)
_cell_length_c 10.8932(3)
_cell_measurement_temperature 123(2)
_cell_volume 1450.21(6)
_computing_cell_refinement 'PROCESS-AUTO (Rigaku, 1998)'
_computing_data_collection 'PROCESS-AUTO (Rigaku, 1998)'
_computing_data_reduction 'PROCESS-AUTO (Rigaku, 1998)'
_computing_molecular_graphics 'ORTEP-3 (Farrugia, 2008)'
_computing_publication_material 'SHELXL-97 (Sheldrick, 1997)'
_computing_structure_refinement 'SHELXL-97 (Sheldrick, 1997)'
_computing_structure_solution 'SHELXS-97 (Sheldrick, 1990)'
_diffrn_ambient_temperature 123(2)
_diffrn_measured_fraction_theta_full 0.998
_diffrn_measured_fraction_theta_max 0.998
_diffrn_measurement_device_type 'Rigaku R-AXIS RAPID II IP Area Detector System'
_diffrn_measurement_method '\w scans'
_diffrn_radiation_monochromator graphite
_diffrn_radiation_source 'rotating anode X-ray tube'
_diffrn_radiation_type CuK\a
_diffrn_radiation_wavelength 1.54186
_diffrn_reflns_av_R_equivalents 0.0267
_diffrn_reflns_av_sigmaI/netI 0.0188
_diffrn_reflns_limit_h_max 20
_diffrn_reflns_limit_h_min -19
_diffrn_reflns_limit_k_max 9
_diffrn_reflns_limit_k_min -9
_diffrn_reflns_limit_l_max 12
_diffrn_reflns_limit_l_min -13
_diffrn_reflns_number 8470
_diffrn_reflns_theta_full 68.21
_diffrn_reflns_theta_max 68.21
_diffrn_reflns_theta_min 4.06
_exptl_absorpt_coefficient_mu 0.903
_exptl_absorpt_correction_T_max 0.9822
_exptl_absorpt_correction_T_min 0.8237
_exptl_absorpt_correction_type multi-scan
_exptl_absorpt_process_details 'Absorption was corrected by ABSCOR'
_exptl_crystal_colour colorless
_exptl_crystal_density_diffrn 1.403
_exptl_crystal_density_method 'not measured'
_exptl_crystal_description plate
_exptl_crystal_F_000 648
_exptl_crystal_size_max 0.08
_exptl_crystal_size_mid 0.06
_exptl_crystal_size_min 0.02
_refine_diff_density_max 0.139
_refine_diff_density_min -0.144
_refine_diff_density_rms 0.029
_refine_ls_abs_structure_details 'Flack H D (1983), Acta Cryst. A39, 876-881'
_refine_ls_abs_structure_Flack 0.00(12)
_refine_ls_extinction_method none
_refine_ls_goodness_of_fit_ref 1.062
_refine_ls_hydrogen_treatment refall
_refine_ls_matrix_type full
_refine_ls_number_parameters 271
_refine_ls_number_reflns 2566
_refine_ls_number_restraints 1
_refine_ls_restrained_S_all 1.062
_refine_ls_R_factor_all 0.0248
_refine_ls_R_factor_gt 0.0244
_refine_ls_shift/su_max 0.001
_refine_ls_shift/su_mean 0.000
_refine_ls_structure_factor_coef Fsqd
_refine_ls_weighting_details 'calc w=1/[\s^2^(Fo^2^)+(0.0416P)^2^+0.2199P] where P=(Fo^2^+2Fc^2^)/3'
_refine_ls_weighting_scheme calc
_refine_ls_wR_factor_gt 0.0643
_refine_ls_wR_factor_ref 0.0648
_reflns_number_gt 2516
_reflns_number_total 2566
_reflns_threshold_expression >2\s(I)
_cod_data_source_file ol203097b_si_001.cif
_cod_data_source_block tenuipyrone
_cod_original_sg_symbol_H-M C2
_cod_database_code 1503540

loop_
_symmetry_equiv_pos_as_xyz
'x, y, z'
'-x, y, -z'
'x+1/2, y+1/2, z'
'-x+1/2, y+1/2, -z'

loop_
_atom_site_label
_atom_site_type_symbol
_atom_site_fract_x
_atom_site_fract_y
_atom_site_fract_z
_atom_site_U_iso_or_equiv
_atom_site_adp_type
_atom_site_occupancy
_atom_site_symmetry_multiplicity
_atom_site_calc_flag
H5 H 1.1364(9) 0.5947(19) 0.6300(14) 0.029(3) Uiso 1 1 d
H2B H 1.0808(10) 0.372(2) 0.9379(18) 0.052(5) Uiso 1 1 d
H7B H 1.2283(9) 0.883(2) 0.6978(15) 0.036(4) Uiso 1 1 d
H5' H 0.9802(9) 1.127(2) 0.6441(14) 0.035(4) Uiso 1 1 d
H4 H 1.0100(9) 0.481(2) 0.6288(14) 0.033(4) Uiso 1 1 d
H7A H 1.2483(10) 0.727(2) 0.7912(14) 0.041(4) Uiso 1 1 d
H8A H 1.2644(11) 0.953(2) 0.9307(16) 0.051(5) Uiso 1 1 d
H10A H 1.0649(11) 0.903(3) 1.0994(18) 0.057(5) Uiso 1 1 d
H8B H 1.1948(9) 1.055(2) 0.8678(14) 0.033(4) Uiso 1 1 d
H10B H 1.1412(14) 1.030(3) 1.109(2) 0.070(6) Uiso 1 1 d
H3A H 0.9829(10) 0.560(2) 0.8785(16) 0.040(4) Uiso 1 1 d
H9 H 1.1845(10) 0.766(2) 1.0243(15) 0.037(4) Uiso 1 1 d
H2A H 1.0647(12) 0.260(3) 0.8199(18) 0.057(5) Uiso 1 1 d
H10C H 1.0787(12) 1.056(3) 1.0031(19) 0.062(6) Uiso 1 1 d
H3B H 0.8946(13) 0.421(3) 0.748(2) 0.067(6) Uiso 1 1 d
H7'A H 0.8289(13) 1.121(3) 0.439(2) 0.075(6) Uiso 1 1 d
H7'C H 0.8537(12) 1.229(3) 0.5510(18) 0.056(5) Uiso 1 1 d
H7'B H 0.7816(14) 1.110(3) 0.565(2) 0.074(6) Uiso 1 1 d
O1' O 0.85206(5) 0.83716(13) 0.57580(9) 0.0364(2) Uani 1 1 d
O4' O 1.08162(5) 0.90219(11) 0.70886(8) 0.0313(2) Uani 1 1 d
C4' C 1.00524(7) 0.87134(16) 0.66970(10) 0.0270(3) Uani 1 1 d
C4 C 1.01988(8) 0.56215(16) 0.69516(11) 0.0300(3) Uani 1 1 d
O3 O 0.92877(6) 0.36580(13) 0.80002(10) 0.0473(3) Uani 1 1 d
O2' O 0.85463(6) 0.56510(13) 0.61075(10) 0.0466(3) Uani 1 1 d
O6 O 1.10070(5) 0.76009(12) 0.89333(8) 0.0331(2) Uani 1 1 d
C3' C 0.97278(7) 0.71488(16) 0.66223(11) 0.0287(3) Uani 1 1 d
C6' C 0.88534(8) 0.99284(17) 0.58422(11) 0.0322(3) Uani 1 1 d
C6 C 1.12640(7) 0.76812(17) 0.77192(11) 0.0293(3) Uani 1 1 d
C5 C 1.11014(8) 0.59988(17) 0.70977(11) 0.0311(3) Uani 1 1 d
C2' C 0.89174(8) 0.69669(18) 0.61819(12) 0.0329(3) Uani 1 1 d
C5' C 0.96012(8) 1.01363(17) 0.63214(11) 0.0307(3) Uani 1 1 d
C7' C 0.83199(10) 1.1239(2) 0.53201(16) 0.0444(3) Uani 1 1 d
O1 O 1.21076(6) 0.41959(16) 0.80589(11) 0.0540(3) Uani 1 1 d
C1 C 1.14098(8) 0.45898(19) 0.79319(12) 0.0379(3) Uani 1 1 d
C9 C 1.15564(7) 0.85481(17) 0.97505(12) 0.0337(3) Uani 1 1 d
C3 C 0.99623(8) 0.47435(17) 0.81615(12) 0.0354(3) Uani 1 1 d
C8 C 1.21391(8) 0.9410(2) 0.89002(13) 0.0377(3) Uani 1 1 d
C7 C 1.21338(7) 0.8274(2) 0.77724(13) 0.0358(3) Uani 1 1 d
C10 C 1.10691(10) 0.9670(2) 1.05432(14) 0.0453(3) Uani 1 1 d
C2 C 1.07042(9) 0.37446(19) 0.85319(13) 0.0415(3) Uani 1 1 d

loop_
_atom_site_aniso_label
_atom_site_aniso_U_11
_atom_site_aniso_U_22
_atom_site_aniso_U_33
_atom_site_aniso_U_23
_atom_site_aniso_U_13
_atom_site_aniso_U_12
O1' 0.0273(4) 0.0428(5) 0.0387(5) -0.0019(4) -0.0065(4) -0.0011(4)
O4' 0.0254(4) 0.0334(5) 0.0349(4) 0.0024(4) -0.0044(3) -0.0030(3)
C4' 0.0231(5) 0.0376(7) 0.0203(5) -0.0024(5) -0.0002(4) -0.0013(5)
C4 0.0329(6) 0.0316(6) 0.0252(6) -0.0034(5) -0.0044(5) -0.0029(5)
O3 0.0483(6) 0.0407(6) 0.0526(6) 0.0066(5) -0.0055(5) -0.0165(5)
O2' 0.0394(5) 0.0454(6) 0.0544(6) 0.0027(5) -0.0140(5) -0.0140(5)
O6 0.0321(4) 0.0410(5) 0.0262(4) -0.0047(4) -0.0004(3) -0.0079(4)
C3' 0.0279(6) 0.0358(7) 0.0223(5) -0.0008(5) -0.0013(4) -0.0019(5)
C6' 0.0298(6) 0.0394(7) 0.0275(6) -0.0066(5) 0.0000(5) 0.0034(5)
C6 0.0253(6) 0.0355(7) 0.0269(5) 0.0020(5) -0.0018(4) -0.0007(5)
C5 0.0296(6) 0.0367(7) 0.0270(6) -0.0027(5) -0.0014(5) 0.0016(5)
C2' 0.0311(6) 0.0394(7) 0.0279(6) -0.0014(6) -0.0029(5) -0.0023(6)
C5' 0.0313(6) 0.0340(7) 0.0267(6) -0.0028(5) -0.0005(5) -0.0004(5)
C7' 0.0373(8) 0.0464(9) 0.0490(9) -0.0083(7) -0.0084(6) 0.0111(7)
O1 0.0440(6) 0.0587(7) 0.0586(7) 0.0050(6) -0.0125(5) 0.0135(5)
C1 0.0428(7) 0.0372(7) 0.0334(6) -0.0054(6) -0.0096(5) 0.0052(6)
C9 0.0354(6) 0.0351(7) 0.0301(6) -0.0008(5) -0.0099(5) -0.0035(6)
C3 0.0424(7) 0.0310(6) 0.0326(7) 0.0013(6) -0.0024(5) -0.0077(6)
C8 0.0283(6) 0.0424(8) 0.0421(7) -0.0019(6) -0.0065(5) -0.0046(6)
C7 0.0242(6) 0.0454(8) 0.0376(7) 0.0026(6) -0.0013(5) -0.0015(6)
C10 0.0503(8) 0.0458(8) 0.0397(8) -0.0116(7) 0.0027(7) -0.0088(8)
C2 0.0536(8) 0.0362(8) 0.0343(7) 0.0045(6) -0.0098(6) -0.0016(6)

loop_
_atom_type_symbol
_atom_type_description
_atom_type_scat_dispersion_real
_atom_type_scat_dispersion_imag
_atom_type_scat_source
C C 0.0181 0.0091 'International Tables Vol C Tables 4.2.6.8 and 6.1.1.4'
H H 0.0000 0.0000 'International Tables Vol C Tables 4.2.6.8 and 6.1.1.4'
O O 0.0492 0.0322 'International Tables Vol C Tables 4.2.6.8 and 6.1.1.4'

loop_
_geom_angle_atom_site_label_1
_geom_angle_atom_site_label_2
_geom_angle_atom_site_label_3
_geom_angle
C6' O1' C2' 122.13(9)
C4' O4' C6 118.46(10)
O4' C4' C3' 123.58(11)
O4' C4' C5' 115.51(11)
C3' C4' C5' 120.88(10)
C3' C4 C5 111.74(11)
C3' C4 C3 115.72(11)
C5 C4 C3 105.45(10)
C6 O6 C9 110.44(9)
C4' C3' C2' 118.84(12)
C4' C3' C4 122.20(10)
C2' C3' C4 118.94(12)
C5' C6' O1' 120.49(12)
C5' C6' C7' 126.96(14)
O1' C6' C7' 112.51(12)
O6 C6 O4' 108.26(10)
O6 C6 C7 106.73(10)
O4' C6 C7 105.17(10)
O6 C6 C5 108.85(10)
O4' C6 C5 110.74(9)
C7 C6 C5 116.74(11)
C6 C5 C1 109.45(10)
C6 C5 C4 112.46(11)
C1 C5 C4 103.33(11)
O2' C2' O1' 116.34(11)
O2' C2' C3' 125.54(13)
O1' C2' C3' 118.07(12)
C6' C5' C4' 119.32(12)
O1 C1 C2 125.82(14)
O1 C1 C5 124.71(14)
C2 C1 C5 109.44(11)
O6 C9 C10 108.75(10)
O6 C9 C8 105.12(10)
C10 C9 C8 116.07(12)
O3 C3 C2 110.12(11)
O3 C3 C4 112.62(11)
C2 C3 C4 104.17(11)
C9 C8 C7 103.11(11)
C6 C7 C8 101.82(10)
C1 C2 C3 106.42(11)

loop_
_geom_bond_atom_site_label_1
_geom_bond_atom_site_label_2
_geom_bond_distance
O1' C6' 1.3662(17)
O1' C2' 1.3785(17)
O4' C4' 1.3536(14)
O4' C6 1.4685(15)
C4' C3' 1.3659(18)
C4' C5' 1.4196(18)
C4 C3' 1.4918(18)
C4 C5 1.5359(17)
C4 C3 1.5520(18)
O3 C3 1.4271(17)
O2' C2' 1.2229(17)
O6 C6 1.4002(15)
O6 C9 1.4720(15)
C3' C2' 1.4280(17)
C6' C5' 1.3484(19)
C6' C7' 1.480(2)
C6 C7 1.5222(17)
C6 C5 1.5292(18)
C5 C1 1.5301(19)
O1 C1 1.2074(18)
C1 C2 1.515(2)
C9 C10 1.497(2)
C9 C8 1.5208(19)
C3 C2 1.518(2)
C8 C7 1.529(2)

loop_
_geom_hbond_atom_site_label_D
_geom_hbond_atom_site_label_H
_geom_hbond_atom_site_label_A
_geom_hbond_distance_DH
_geom_hbond_distance_HA
_geom_hbond_distance_DA
_geom_hbond_angle_DHA
O3 H3B O2' 0.90(2) 2.00(2) 2.8646(16) 160.5(19)

loop_
_geom_torsion_atom_site_label_1
_geom_torsion_atom_site_label_2
_geom_torsion_atom_site_label_3
_geom_torsion_atom_site_label_4
_geom_torsion
C6 O4' C4' C3' -14.03(16)
C6 O4' C4' C5' 167.88(10)
O4' C4' C3' C2' -179.26(11)
C5' C4' C3' C2' -1.27(16)
O4' C4' C3' C4 -1.04(17)
C5' C4' C3' C4 176.95(11)
C5 C4 C3' C4' -12.28(15)
C3 C4 C3' C4' 108.42(13)
C5 C4 C3' C2' 165.94(11)
C3 C4 C3' C2' -73.36(14)
C2' O1' C6' C5' 1.77(18)
C2' O1' C6' C7' 179.60(12)
C9 O6 C6 O4' -96.35(11)
C9 O6 C6 C7 16.41(13)
C9 O6 C6 C5 143.22(10)
C4' O4' C6 O6 -78.69(13)
C4' O4' C6 C7 167.52(10)
C4' O4' C6 C5 40.56(13)
O6 C6 C5 C1 -48.00(13)
O4' C6 C5 C1 -166.89(10)
C7 C6 C5 C1 72.84(14)
O6 C6 C5 C4 66.24(13)
O4' C6 C5 C4 -52.65(13)
C7 C6 C5 C4 -172.92(11)
C3' C4 C5 C6 38.64(14)
C3 C4 C5 C6 -87.87(13)
C3' C4 C5 C1 156.56(10)
C3 C4 C5 C1 30.05(13)
C6' O1' C2' O2' 176.85(12)
C6' O1' C2' C3' -5.51(17)
C4' C3' C2' O2' -177.45(13)
C4 C3' C2' O2' 4.3(2)
C4' C3' C2' O1' 5.15(16)
C4 C3' C2' O1' -173.14(10)
O1' C6' C5' C4' 2.32(18)
C7' C6' C5' C4' -175.18(13)
O4' C4' C5' C6' 175.63(11)
C3' C4' C5' C6' -2.51(16)
C6 C5 C1 O1 -77.31(17)
C4 C5 C1 O1 162.69(14)
C6 C5 C1 C2 104.50(13)
C4 C5 C1 C2 -15.49(14)
C6 O6 C9 C10 131.29(12)
C6 O6 C9 C8 6.37(14)
C3' C4 C3 O3 82.79(14)
C5 C4 C3 O3 -153.17(11)
C3' C4 C3 C2 -157.90(11)
C5 C4 C3 C2 -33.86(14)
O6 C9 C8 C7 -26.08(13)
C10 C9 C8 C7 -146.27(12)
O6 C6 C7 C8 -32.09(14)
O4' C6 C7 C8 82.77(12)
C5 C6 C7 C8 -154.04(11)
C9 C8 C7 C6 34.83(13)
O1 C1 C2 C3 176.51(14)
C5 C1 C2 C3 -5.33(15)
O3 C3 C2 C1 144.79(12)
C4 C3 C2 C1 23.80(14)

loop_
_cod_related_entry_id
_cod_related_entry_database
_cod_related_entry_code
1 ChemSpider 28434052
